data_4030082
loop_
_publ_author_name
'Liu, Gong-Qing'
'Li, Yue-Ming'

_publ_section_title
;
 Regioselective (Diacetoxyiodo)benzene-Promoted Halocyclization of
 Unfunctionalized Olefins.
;
_journal_issue 21
_journal_name_full 'The Journal of organic chemistry'
_journal_page_first 10094
_journal_paper_doi 10.1021/jo501739j
_journal_volume 79
_journal_year 2014
_chemical_formula_sum 'C18 H20 I N O2 S'
_chemical_formula_weight 441.31
_chemical_name_systematic
; 
 ? 
;
_space_group_IT_number 14
_symmetry_cell_setting monoclinic
_symmetry_space_group_name_Hall '-P 2ybc'
_symmetry_space_group_name_H-M 'P 1 21/c 1'
_atom_sites_solution_hydrogens geom
_atom_sites_solution_primary direct
_atom_sites_solution_secondary difmap
_audit_creation_method SHELXL-97
_cell_angle_alpha 90.00
_cell_angle_beta 113.30(3)
_cell_angle_gamma 90.00
_cell_formula_units_Z 4
_cell_length_a 10.911(2)
_cell_length_b 15.095(3)
_cell_length_c 11.664(2)
_cell_measurement_reflns_used 4812
_cell_measurement_temperature 113(2)
_cell_measurement_theta_max 28.0147
_cell_measurement_theta_min 2.3314
_cell_volume 1764.4(7)
_computing_cell_refinement crystalclear
_computing_data_collection crystalclear
_computing_data_reduction crystalclear
_computing_molecular_graphics 'Bruker SHELXTL'
_computing_publication_material 'Bruker SHELXTL'
_computing_structure_refinement 'SHELXL-97 (Sheldrick, 1997)'
_computing_structure_solution 'SHELXS-97 (Sheldrick, 1990)'
_diffrn_ambient_temperature 113(2)
_diffrn_measured_fraction_theta_full 0.993
_diffrn_measured_fraction_theta_max 0.993
_diffrn_measurement_device_type 'rigaku saturn'
_diffrn_measurement_method '\w scans'
_diffrn_radiation_monochromator confocal
_diffrn_radiation_source 'rotating anode'
_diffrn_radiation_type MoK\a
_diffrn_radiation_wavelength 0.71073
_diffrn_reflns_av_R_equivalents 0.0501
_diffrn_reflns_av_sigmaI/netI 0.0371
_diffrn_reflns_limit_h_max 14
_diffrn_reflns_limit_h_min -14
_diffrn_reflns_limit_k_max 19
_diffrn_reflns_limit_k_min -19
_diffrn_reflns_limit_l_max 15
_diffrn_reflns_limit_l_min -14
_diffrn_reflns_number 20423
_diffrn_reflns_theta_full 28.01
_diffrn_reflns_theta_max 28.01
_diffrn_reflns_theta_min 2.33
_diffrn_standards_decay_% 0
_diffrn_standards_interval_count 0
_diffrn_standards_interval_time 0
_diffrn_standards_number 0
_exptl_absorpt_coefficient_mu 1.942
_exptl_absorpt_correction_T_max 0.8004
_exptl_absorpt_correction_T_min 0.6974
_exptl_absorpt_correction_type multi-scan
_exptl_absorpt_process_details crystalclear
_exptl_crystal_density_diffrn 1.661
_exptl_crystal_density_method 'not measured'
_exptl_crystal_F_000 880
_exptl_crystal_size_max 0.20
_exptl_crystal_size_mid 0.18
_exptl_crystal_size_min 0.12
_refine_diff_density_max 1.216
_refine_diff_density_min -0.641
_refine_diff_density_rms 0.102
_refine_ls_extinction_coef 0.0076(5)
_refine_ls_extinction_expression Fc^*^=kFc[1+0.001xFc^2^\l^3^/sin(2\q)]^-1/4^
_refine_ls_extinction_method SHELXL
_refine_ls_goodness_of_fit_ref 0.973
_refine_ls_hydrogen_treatment constr
_refine_ls_matrix_type full
_refine_ls_number_parameters 210
_refine_ls_number_reflns 4238
_refine_ls_number_restraints 0
_refine_ls_restrained_S_all 0.973
_refine_ls_R_factor_all 0.0421
_refine_ls_R_factor_gt 0.0307
_refine_ls_shift/su_max 0.002
_refine_ls_shift/su_mean 0.000
_refine_ls_structure_factor_coef Fsqd
_refine_ls_weighting_details 'calc w=1/[\s^2^(Fo^2^)+(0.0488P)^2^+0.0000P] where P=(Fo^2^+2Fc^2^)/3'
_refine_ls_weighting_scheme calc
_refine_ls_wR_factor_gt 0.0738
_refine_ls_wR_factor_ref 0.0809
_reflns_number_gt 3256
_reflns_number_total 4238
_reflns_threshold_expression >2sigma(I)
_cod_data_source_file jo501739j_si_002.cif
_cod_data_source_block shelxl
_cod_depositor_comments
;
The following automatic conversions were performed:

'_symmetry_cell_setting' value 'Monoclinic' changed to 'monoclinic'
according to
/home/saulius/struct/COD-crude-data--automatic-downloads/rss-feeds/ACS/lib/dictionaries/cif_core.dic
dictionary named 'cif_core.dic' version 2.4.2 from
2011-04-26.

'_exptl_absorpt_correction_type' value 'MULTI-SCAN'
changed to 'multi-scan' according to
/home/saulius/struct/COD-crude-data--automatic-downloads/rss-feeds/ACS/lib/dictionaries/cif_core.dic
dictionary named 'cif_core.dic' version 2.4.2 from
2011-04-26.

'_refine_ls_hydrogen_treatment' value 'CONSTR' changed
to 'constr' according to
/home/saulius/struct/COD-crude-data--automatic-downloads/rss-feeds/ACS/lib/dictionaries/cif_core.dic
dictionary named 'cif_core.dic' version 2.4.2 from 2011-04-26.

Automatic conversion script
Id: cif_fix_values 2827 2014-09-09 07:05:25Z andrius 

 Adding full bibliography for 4030082.cif.
;
_cod_original_cell_volume 1764.4(6)
_cod_original_sg_symbol_H-M P2(1)/c
_cod_database_code 4030082

loop_
_symmetry_equiv_pos_as_xyz
'x, y, z'
'-x, y+1/2, -z+1/2'
'-x, -y, -z'
'x, -y-1/2, z-1/2'

loop_
_atom_site_label
_atom_site_type_symbol
_atom_site_fract_x
_atom_site_fract_y
_atom_site_fract_z
_atom_site_U_iso_or_equiv
_atom_site_adp_type
_atom_site_occupancy
_atom_site_symmetry_multiplicity
_atom_site_calc_flag
_atom_site_refinement_flags
I1 I 0.639083(16) -0.001346(11) 0.414286(15) 0.02778(9) Uani 1 1 d .
S1 S 0.25671(6) 0.20357(4) 0.08268(6) 0.01895(14) Uani 1 1 d .
O1 O 0.22006(17) 0.29163(11) 0.03518(16) 0.0255(4) Uani 1 1 d .
O2 O 0.22829(18) 0.17256(12) 0.18573(16) 0.0250(4) Uani 1 1 d .
N1 N 0.41871(19) 0.19623(13) 0.12695(19) 0.0196(4) Uani 1 1 d .
C1 C 0.4779(2) 0.23159(15) 0.0424(2) 0.0211(5) Uani 1 1 d .
H1A H 0.5422 0.2796 0.0831 0.025 Uiso 1 1 calc R
H1B H 0.4080 0.2546 -0.0355 0.025 Uiso 1 1 calc R
C2 C 0.5484(3) 0.15148(18) 0.0158(3) 0.0296(6) Uani 1 1 d .
H2 H 0.4801 0.1140 -0.0490 0.035 Uiso 1 1 calc R
C3 C 0.5967(2) 0.10244(17) 0.1386(2) 0.0251(5) Uani 1 1 d .
H3A H 0.6791 0.1298 0.1995 0.030 Uiso 1 1 calc R
H3B H 0.6151 0.0396 0.1269 0.030 Uiso 1 1 calc R
C4 C 0.4828(2) 0.10990(15) 0.1834(2) 0.0195(5) Uani 1 1 d .
H4 H 0.4182 0.0601 0.1490 0.023 Uiso 1 1 calc R
C5 C 0.5278(3) 0.11443(17) 0.3238(2) 0.0266(6) Uani 1 1 d .
H5A H 0.4487 0.1203 0.3448 0.032 Uiso 1 1 calc R
H5B H 0.5841 0.1677 0.3556 0.032 Uiso 1 1 calc R
C6 C 0.6575(3) 0.17368(17) -0.0292(3) 0.0281(6) Uani 1 1 d .
C7 C 0.6487(3) 0.13723(17) -0.1400(2) 0.0286(6) Uani 1 1 d .
H7 H 0.5734 0.1019 -0.1871 0.034 Uiso 1 1 calc R
C8 C 0.7471(3) 0.15107(19) -0.1839(3) 0.0332(7) Uani 1 1 d .
H8 H 0.7404 0.1238 -0.2596 0.040 Uiso 1 1 calc R
C9 C 0.8537(3) 0.2033(2) -0.1201(3) 0.0354(7) Uani 1 1 d .
H9 H 0.9209 0.2131 -0.1513 0.043 Uiso 1 1 calc R
C10 C 0.8636(3) 0.24195(19) -0.0098(3) 0.0337(7) Uani 1 1 d .
H10 H 0.9374 0.2791 0.0349 0.040 Uiso 1 1 calc R
C11 C 0.7666(3) 0.22685(17) 0.0358(2) 0.0296(6) Uani 1 1 d .
H11 H 0.7746 0.2531 0.1125 0.036 Uiso 1 1 calc R
C12 C 0.1833(2) 0.12824(15) -0.0415(2) 0.0160(5) Uani 1 1 d .
C13 C 0.1443(2) 0.04581(15) -0.0169(2) 0.0180(5) Uani 1 1 d .
H13 H 0.1558 0.0302 0.0657 0.022 Uiso 1 1 calc R
C14 C 0.0878(2) -0.01414(15) -0.1143(2) 0.0202(5) Uani 1 1 d .
H14 H 0.0591 -0.0704 -0.0978 0.024 Uiso 1 1 calc R
C15 C 0.0724(2) 0.00670(15) -0.2355(2) 0.0196(5) Uani 1 1 d .
C16 C 0.1133(2) 0.09027(16) -0.2572(2) 0.0227(5) Uani 1 1 d .
H16 H 0.1029 0.1057 -0.3395 0.027 Uiso 1 1 calc R
C17 C 0.1684(2) 0.15128(16) -0.1623(2) 0.0206(5) Uani 1 1 d .
H17 H 0.1957 0.2079 -0.1789 0.025 Uiso 1 1 calc R
C18 C 0.0134(3) -0.05964(19) -0.3383(2) 0.0320(6) Uani 1 1 d .
H18A H 0.0851 -0.0889 -0.3546 0.048 Uiso 1 1 calc R
H18B H -0.0464 -0.0294 -0.4142 0.048 Uiso 1 1 calc R
H18C H -0.0369 -0.1040 -0.3135 0.048 Uiso 1 1 calc R

loop_
_atom_site_aniso_label
_atom_site_aniso_U_11
_atom_site_aniso_U_22
_atom_site_aniso_U_33
_atom_site_aniso_U_23
_atom_site_aniso_U_13
_atom_site_aniso_U_12
I1 0.02190(12) 0.03172(12) 0.02665(13) 0.00870(7) 0.00633(8) 0.00481(7)
S1 0.0166(3) 0.0159(3) 0.0251(3) -0.0013(2) 0.0090(2) 0.0030(2)
O1 0.0225(9) 0.0162(8) 0.0360(10) 0.0004(7) 0.0097(8) 0.0064(7)
O2 0.0259(10) 0.0280(10) 0.0240(9) -0.0024(7) 0.0132(8) 0.0030(7)
N1 0.0151(10) 0.0161(10) 0.0251(11) 0.0010(8) 0.0054(9) 0.0019(8)
C1 0.0177(12) 0.0168(12) 0.0296(13) 0.0020(10) 0.0100(10) -0.0003(9)
C2 0.0258(14) 0.0235(14) 0.0385(16) -0.0006(11) 0.0119(12) -0.0011(12)
C3 0.0213(12) 0.0262(13) 0.0293(14) 0.0043(11) 0.0115(11) 0.0067(10)
C4 0.0173(12) 0.0138(11) 0.0238(13) 0.0008(9) 0.0044(10) 0.0022(9)
C5 0.0276(14) 0.0240(13) 0.0248(14) -0.0011(10) 0.0068(11) 0.0049(11)
C6 0.0283(14) 0.0192(13) 0.0400(16) 0.0102(11) 0.0168(12) 0.0098(10)
C7 0.0265(14) 0.0167(12) 0.0350(15) 0.0067(11) 0.0039(12) 0.0044(10)
C8 0.0479(18) 0.0290(15) 0.0225(14) 0.0085(11) 0.0138(13) 0.0193(13)
C9 0.0255(14) 0.0442(17) 0.0409(17) 0.0257(14) 0.0177(13) 0.0177(13)
C10 0.0201(14) 0.0294(15) 0.0409(17) 0.0121(12) 0.0008(12) 0.0013(11)
C11 0.0346(15) 0.0228(13) 0.0263(14) -0.0003(11) 0.0065(12) 0.0063(11)
C12 0.0108(10) 0.0182(11) 0.0194(12) -0.0002(9) 0.0065(9) 0.0019(9)
C13 0.0137(11) 0.0192(12) 0.0214(12) 0.0040(9) 0.0073(10) 0.0040(9)
C14 0.0146(11) 0.0171(12) 0.0286(14) 0.0035(9) 0.0081(10) 0.0009(9)
C15 0.0100(11) 0.0240(13) 0.0215(13) -0.0024(9) 0.0027(10) 0.0028(9)
C16 0.0206(12) 0.0273(13) 0.0197(13) 0.0057(10) 0.0075(10) 0.0072(10)
C17 0.0166(12) 0.0195(12) 0.0261(13) 0.0046(10) 0.0089(10) 0.0006(9)
C18 0.0283(14) 0.0297(15) 0.0295(15) -0.0058(12) 0.0024(12) 0.0006(12)

loop_
_atom_type_symbol
_atom_type_description
_atom_type_scat_dispersion_real
_atom_type_scat_dispersion_imag
_atom_type_scat_source
C C 0.0033 0.0016 'International Tables Vol C Tables 4.2.6.8 and 6.1.1.4'
H H 0.0000 0.0000 'International Tables Vol C Tables 4.2.6.8 and 6.1.1.4'
N N 0.0061 0.0033 'International Tables Vol C Tables 4.2.6.8 and 6.1.1.4'
O O 0.0106 0.0060 'International Tables Vol C Tables 4.2.6.8 and 6.1.1.4'
S S 0.1246 0.1234 'International Tables Vol C Tables 4.2.6.8 and 6.1.1.4'
I I -0.4742 1.8119 'International Tables Vol C Tables 4.2.6.8 and 6.1.1.4'

loop_
_geom_angle_atom_site_label_1
_geom_angle_atom_site_label_2
_geom_angle_atom_site_label_3
_geom_angle
O2 S1 O1 120.44(10)
O2 S1 N1 106.14(11)
O1 S1 N1 106.60(10)
O2 S1 C12 107.43(11)
O1 S1 C12 108.26(11)
N1 S1 C12 107.34(11)
C1 N1 C4 110.86(17)
C1 N1 S1 117.89(16)
C4 N1 S1 117.00(15)
N1 C1 C2 103.74(19)
N1 C1 H1A 111.0
C2 C1 H1A 111.0
N1 C1 H1B 111.0
C2 C1 H1B 111.0
H1A C1 H1B 109.0
C3 C2 C6 114.1(2)
C3 C2 C1 102.2(2)
C6 C2 C1 115.0(2)
C3 C2 H2 108.4
C6 C2 H2 108.4
C1 C2 H2 108.4
C2 C3 C4 105.2(2)
C2 C3 H3A 110.7
C4 C3 H3A 110.7
C2 C3 H3B 110.7
C4 C3 H3B 110.7
H3A C3 H3B 108.8
N1 C4 C5 109.33(19)
N1 C4 C3 102.34(18)
C5 C4 C3 114.4(2)
N1 C4 H4 110.2
C5 C4 H4 110.2
C3 C4 H4 110.2
C4 C5 I1 111.89(16)
C4 C5 H5A 109.2
I1 C5 H5A 109.2
C4 C5 H5B 109.2
I1 C5 H5B 109.2
H5A C5 H5B 107.9
C7 C6 C11 118.2(3)
C7 C6 C2 117.7(3)
C11 C6 C2 124.1(3)
C6 C7 C8 121.0(3)
C6 C7 H7 119.5
C8 C7 H7 119.5
C9 C8 C7 120.6(3)
C9 C8 H8 119.7
C7 C8 H8 119.7
C8 C9 C10 119.4(3)
C8 C9 H9 120.3
C10 C9 H9 120.3
C9 C10 C11 120.1(3)
C9 C10 H10 119.9
C11 C10 H10 119.9
C10 C11 C6 120.6(3)
C10 C11 H11 119.7
C6 C11 H11 119.7
C13 C12 C17 120.8(2)
C13 C12 S1 119.10(17)
C17 C12 S1 120.10(18)
C12 C13 C14 119.3(2)
C12 C13 H13 120.4
C14 C13 H13 120.4
C15 C14 C13 121.3(2)
C15 C14 H14 119.4
C13 C14 H14 119.4
C14 C15 C16 118.1(2)
C14 C15 C18 120.2(2)
C16 C15 C18 121.7(2)
C17 C16 C15 121.8(2)
C17 C16 H16 119.1
C15 C16 H16 119.1
C16 C17 C12 118.8(2)
C16 C17 H17 120.6
C12 C17 H17 120.6
C15 C18 H18A 109.5
C15 C18 H18B 109.5
H18A C18 H18B 109.5
C15 C18 H18C 109.5
H18A C18 H18C 109.5
H18B C18 H18C 109.5

loop_
_geom_bond_atom_site_label_1
_geom_bond_atom_site_label_2
_geom_bond_distance
I1 C5 2.151(2)
S1 O2 1.4335(18)
S1 O1 1.4347(17)
S1 N1 1.638(2)
S1 C12 1.765(2)
N1 C1 1.476(3)
N1 C4 1.502(3)
C1 C2 1.529(4)
C1 H1A 0.9900
C1 H1B 0.9900
C2 C3 1.510(3)
C2 C6 1.517(4)
C2 H2 1.0000
C3 C4 1.532(3)
C3 H3A 0.9900
C3 H3B 0.9900
C4 C5 1.513(3)
C4 H4 1.0000
C5 H5A 0.9900
C5 H5B 0.9900
C6 C7 1.372(4)
C6 C11 1.386(4)
C7 C8 1.377(4)
C7 H7 0.9500
C8 C9 1.358(4)
C8 H8 0.9500
C9 C10 1.378(4)
C9 H9 0.9500
C10 C11 1.379(4)
C10 H10 0.9500
C11 H11 0.9500
C12 C13 1.382(3)
C12 C17 1.397(3)
C13 C14 1.392(3)
C13 H13 0.9500
C14 C15 1.392(4)
C14 H14 0.9500
C15 C16 1.394(3)
C15 C18 1.499(3)
C16 C17 1.382(3)
C16 H16 0.9500
C17 H17 0.9500
C18 H18A 0.9800
C18 H18B 0.9800
C18 H18C 0.9800

loop_
_geom_torsion_atom_site_label_1
_geom_torsion_atom_site_label_2
_geom_torsion_atom_site_label_3
_geom_torsion_atom_site_label_4
_geom_torsion
O2 S1 N1 C1 -174.64(16)
O1 S1 N1 C1 -45.10(19)
C12 S1 N1 C1 70.71(19)
O2 S1 N1 C4 49.15(19)
O1 S1 N1 C4 178.69(16)
C12 S1 N1 C4 -65.49(19)
C4 N1 C1 C2 17.5(2)
S1 N1 C1 C2 -121.23(18)
N1 C1 C2 C3 -34.8(2)
N1 C1 C2 C6 -158.9(2)
C6 C2 C3 C4 164.6(2)
C1 C2 C3 C4 39.9(3)
C1 N1 C4 C5 128.4(2)
S1 N1 C4 C5 -92.5(2)
C1 N1 C4 C3 6.8(2)
S1 N1 C4 C3 145.91(17)
C2 C3 C4 N1 -29.0(2)
C2 C3 C4 C5 -147.1(2)
N1 C4 C5 I1 -174.04(15)
C3 C4 C5 I1 -60.0(2)
C3 C2 C6 C7 117.6(3)
C1 C2 C6 C7 -124.8(3)
C3 C2 C6 C11 -61.0(3)
C1 C2 C6 C11 56.6(3)
C11 C6 C7 C8 1.7(4)
C2 C6 C7 C8 -177.0(2)
C6 C7 C8 C9 -1.9(4)
C7 C8 C9 C10 0.6(4)
C8 C9 C10 C11 0.7(4)
C9 C10 C11 C6 -0.8(4)
C7 C6 C11 C10 -0.4(4)
C2 C6 C11 C10 178.2(2)
O2 S1 C12 C13 -16.1(2)
O1 S1 C12 C13 -147.57(18)
N1 S1 C12 C13 97.71(19)
O2 S1 C12 C17 165.54(17)
O1 S1 C12 C17 34.0(2)
N1 S1 C12 C17 -80.7(2)
C17 C12 C13 C14 -0.9(3)
S1 C12 C13 C14 -179.27(17)
C12 C13 C14 C15 1.3(3)
C13 C14 C15 C16 -1.1(4)
C13 C14 C15 C18 178.9(2)
C14 C15 C16 C17 0.4(4)
C18 C15 C16 C17 -179.6(2)
C15 C16 C17 C12 0.0(3)
C13 C12 C17 C16 0.3(3)
S1 C12 C17 C16 178.61(18)
